data_7127893
loop_
_publ_author_name
'Crumbach, Merian'
'Ayhan, Ozan'
'Fritze, Lars'
'Sprenger, Jan A. P.'
'Zapf, Ludwig'
'Finze, Maik'
'Helten, Holger'

_publ_section_title
;
 BNB-doped phenalenyls - aromaticity switch upon one-electron reduction.
;
_journal_issue 19
_journal_name_full 'Chemical communications (Cambridge, England)'
_journal_page_first 2408
_journal_page_last 2411
_journal_paper_doi 10.1039/d0cc07671f
_journal_volume 57
_journal_year 2021
_chemical_formula_moiety 'C31 H17 B2 F18 N, 0.46(C1 H1 Cl3)'
_chemical_formula_sum 'C31.45 H17.45 B2 Cl1.36 F18 N O0'
_chemical_formula_weight 821.34
_space_group_crystal_system monoclinic
_space_group_IT_number 14
_space_group_name_Hall '-P 2yn'
_space_group_name_H-M_alt 'P 1 21/n 1'
_atom_sites_solution_hydrogens geom
_audit_creation_date 2020-09-10
_audit_creation_method
;
Olex2 1.2
(compiled 2018.05.29 svn.r3508 for OlexSys, GUI svn.r5506)
;
_audit_update_record
;
2020-09-10 deposited with the CCDC.	2021-01-27 downloaded from the CCDC.
;
_cell_angle_alpha 90
_cell_angle_beta 100.5340(10)
_cell_angle_gamma 90
_cell_formula_units_Z 4
_cell_length_a 20.0781(7)
_cell_length_b 7.6006(3)
_cell_length_c 22.0644(7)
_cell_measurement_reflns_used 9970
_cell_measurement_temperature 100(2)
_cell_measurement_theta_max 25.88
_cell_measurement_theta_min 2.52
_cell_volume 3310.4(2)
_computing_cell_refinement 'SAINT V8.38A (?, 2016)'
_computing_data_collection 'APEX3 v2018.7-2 (Bruker AXS)'
_computing_data_reduction 'SAINT V8.38A (?, 2016)'
_computing_molecular_graphics 'Olex2 (Dolomanov et al., 2009)'
_computing_publication_material 'Olex2 (Dolomanov et al., 2009)'
_computing_structure_refinement 'XL (Sheldrick, 2008)'
_computing_structure_solution 'SHELXT 2014/5 (Sheldrick, 2014)'
_diffrn_ambient_temperature 100.15
_diffrn_measured_fraction_theta_full 0.999
_diffrn_measured_fraction_theta_max 0.997
_diffrn_measurement_device_type 'Bruker APEX-II CCD'
_diffrn_measurement_method '\f and \w scans'
_diffrn_radiation_type MoK\a
_diffrn_radiation_wavelength 0.71073
_diffrn_reflns_av_R_equivalents 0.0374
_diffrn_reflns_av_unetI/netI 0.0290
_diffrn_reflns_Laue_measured_fraction_full 0.999
_diffrn_reflns_Laue_measured_fraction_max 0.997
_diffrn_reflns_limit_h_max 25
_diffrn_reflns_limit_h_min -25
_diffrn_reflns_limit_k_max 9
_diffrn_reflns_limit_k_min -9
_diffrn_reflns_limit_l_max 27
_diffrn_reflns_limit_l_min -27
_diffrn_reflns_number 38342
_diffrn_reflns_point_group_measured_fraction_full 0.999
_diffrn_reflns_point_group_measured_fraction_max 0.997
_diffrn_reflns_theta_full 26.000
_diffrn_reflns_theta_max 26.750
_diffrn_reflns_theta_min 1.878
_diffrn_source 'rotating-anode X-ray tube'
_diffrn_standards_number 0
_exptl_absorpt_coefficient_mu 0.273
_exptl_absorpt_correction_T_max 0.7454
_exptl_absorpt_correction_T_min 0.6988
_exptl_absorpt_correction_type multi-scan
_exptl_absorpt_process_details
'SADABS-2016/2 (Bruker,2016/2) was used for absorption correction. wR2(int) was 0.1135 before and 0.0467 after correction. The Ratio of minimum to maximum transmission is 0.9375. The \l/2 correction factor is Not present.'
_exptl_crystal_colour colourless
_exptl_crystal_density_diffrn 1.648
_exptl_crystal_description block
_exptl_crystal_F_000 1633
_exptl_crystal_size_max 0.407
_exptl_crystal_size_mid 0.213
_exptl_crystal_size_min 0.15
_refine_diff_density_max 1.366
_refine_diff_density_min -0.731
_refine_diff_density_rms 0.077
_refine_ls_extinction_method none
_refine_ls_goodness_of_fit_ref 1.063
_refine_ls_hydrogen_treatment constr
_refine_ls_matrix_type full
_refine_ls_number_parameters 557
_refine_ls_number_reflns 7036
_refine_ls_number_restraints 327
_refine_ls_restrained_S_all 1.281
_refine_ls_R_factor_all 0.0860
_refine_ls_R_factor_gt 0.0663
_refine_ls_shift/su_max 0.000
_refine_ls_shift/su_mean 0.000
_refine_ls_structure_factor_coef Fsqd
_refine_ls_weighting_details 'w=1/[\s^2^(Fo^2^)+(0.0716P)^2^+7.2041P] where P=(Fo^2^+2Fc^2^)/3'
_refine_ls_weighting_scheme calc
_refine_ls_wR_factor_gt 0.1653
_refine_ls_wR_factor_ref 0.1801
_reflns_Friedel_coverage 0.000
_reflns_number_gt 5352
_reflns_number_total 7036
_reflns_threshold_expression 'I > 2\s(I)'
_cod_data_source_file d0cc07671f2.cif
_cod_data_source_block test_a
_cod_depositor_comments 'Adding full bibliography for 7127892--7127893.cif.'
_cod_database_code 7127893
_shelx_shelxl_version_number 2018/3
_shelx_space_group_comment
;
The symmetry employed for this shelxl refinement is uniquely defined
by the following loop, which should always be used as a source of
symmetry information in preference to the above space-group names.
They are only intended as comments.
;
_shelx_estimated_absorpt_t_max 0.960
_shelx_estimated_absorpt_t_min 0.897
_olex2_refinement_description
;
1. Fixed Uiso
 At 1.2 times of:
  All C(H) groups
 At 1.5 times of:
  All C(H,H,H) groups
2. Shared sites
{C1, C11}
3. Restrained distances
 C1_6-Cl1_6 \\sim C1_6-Cl2_6 \\sim C1_6-Cl3_6
 with sigma of 0.02
 Cl1_6-Cl2_6 \\sim Cl2_6-Cl3_6 \\sim Cl3_6-Cl1_6
 with sigma of 0.04
 C8_4-F4_4 \\sim C8_4-C8_4 \\sim F5_4-C8_4 \\sim C8_4-F6_4 \\sim C8_4-?
 C8_5-F4_5 \\sim C8_5-F41_5 \\sim C8_5-F5_5 \\sim C8_5-F51_5 \\sim C8_5-F6_5
\\sim C8_5-F61_5
 with sigma of 0.01
 F4_4-F5_4 \\sim F4_4-F6_4 \\sim F5_4-F6_4
 F4_5-F5_5 \\sim F4_5-F6_5 \\sim F5_5-F6_5 \\sim F41_5-F51_5 \\sim F41_5-F61_5
\\sim F51_5-F61_5
 with sigma of 0.02
4. Rigid bond restraints
 F4_5, F5_5, F6_5, F41_5, F51_5, F61_5
 with sigma for 1-2 distances of 0.01 and sigma for 1-3 distances of 0.01
5. Uiso/Uaniso restraints and constraints
All non-hydrogen atoms have similar U: within 1A with sigma of 0.04 and sigma
for terminal atoms of 0.08
F4_5 \\sim F5_5 \\sim F6_5 \\sim F41_5 \\sim F51_5 \\sim F61_5: within 2A with
sigma of 0.003 and sigma for terminal atoms of 0.006
C1_3 \\sim C2_3 \\sim C3_3 \\sim C11_3 \\sim C21_3 \\sim C31_3: within 2A with
sigma of 0.003 and sigma for terminal atoms of 0.006
C1_6 \\sim Cl1_6 \\sim Cl2_6 \\sim Cl3_6: within 2A with sigma of 0.003 and
sigma for terminal atoms of 0.006
Uanis(F4_5) \\sim Ueq, Uanis(F5_5) \\sim Ueq, Uanis(F6_5) \\sim Ueq,
Uanis(F41_5) \\sim Ueq, Uanis(F51_5) \\sim Ueq, Uanis(F61_5) \\sim Ueq: with
sigma of 0.01 and sigma for terminal atoms of 0.02
Uanis(C1_3) \\sim Ueq, Uanis(C2_3) \\sim Ueq, Uanis(C3_3) \\sim Ueq,
Uanis(C11_3) \\sim Ueq, Uanis(C21_3) \\sim Ueq, Uanis(C31_3) \\sim Ueq: with
sigma of 0.01 and sigma for terminal atoms of 0.02
Uanis(C1_6) \\sim Ueq, Uanis(Cl1_6) \\sim Ueq, Uanis(Cl2_6) \\sim Ueq,
Uanis(Cl3_6) \\sim Ueq: with sigma of 0.01 and sigma for terminal atoms of 0.02
Uanis(C1_3) = Uanis(C11_3)
6. Rigid body (RIGU) restrains
 C1_6, Cl1_6, Cl2_6, Cl3_6
 with sigma for 1-2 distances of 0.004 and sigma for 1-3 distances of 0.004
 F4_5, F5_5, F6_5, F41_5, F51_5, F61_5
 with sigma for 1-2 distances of 0.004 and sigma for 1-3 distances of 0.004
 C1_3, C2_3, C3_3, C11_3, C21_3, C31_3
 with sigma for 1-2 distances of 0.004 and sigma for 1-3 distances of 0.004
 C1_6, Cl1_6, Cl2_6, Cl3_6
 with sigma for 1-2 distances of 0.004 and sigma for 1-3 distances of 0.004
7. Same fragment restrains
8. Others
 Sof(F41)=Sof(F51)=Sof(F61)=1-FVAR(1)
 Sof(F4)=Sof(F5)=Sof(F6)=FVAR(1)
 Sof(C11)=Sof(H11)=Sof(C21)=Sof(H21A)=Sof(H21B)=Sof(H21C)=Sof(C31)=Sof(H31A)=
 Sof(H31B)=Sof(H31C)=1-FVAR(2)
 Sof(C1)=Sof(H1)=Sof(C2)=Sof(H2A)=Sof(H2B)=Sof(H2C)=Sof(C3)=Sof(H3A)=Sof(H3B)=
 Sof(H3C)=FVAR(2)
 Sof(C1)=Sof(H1)=Sof(Cl1)=Sof(Cl2)=Sof(Cl3)=FVAR(3)
9.a Ternary CH refined with riding coordinates:
 C1(H1), C11(H11), C1(H1)
9.b Aromatic/amide H refined with riding coordinates:
 C2(H2), C3(H3), C4(H4), C6(H6), C7(H7), C8(H8), C3(H3), C5(H5), C3(H3), C5(H5)
9.c Idealised Me refined as rotating group:
 C2(H2A,H2B,H2C), C3(H3A,H3B,H3C), C21(H21A,H21B,H21C), C31(H31A,H31B,H31C)
;
_olex2_submission_special_instructions 'No special instructions were received'

loop_
_space_group_symop_operation_xyz
'x, y, z'
'-x+1/2, y+1/2, -z+1/2'
'-x, -y, -z'
'x-1/2, -y-1/2, z-1/2'

loop_
_atom_site_label
_atom_site_type_symbol
_atom_site_fract_x
_atom_site_fract_y
_atom_site_fract_z
_atom_site_U_iso_or_equiv
_atom_site_adp_type
_atom_site_occupancy
_atom_site_site_symmetry_order
_atom_site_calc_flag
_atom_site_refinement_flags_posn
_atom_site_refinement_flags_adp
_atom_site_refinement_flags_occupancy
_atom_site_disorder_assembly
_atom_site_disorder_group
C1_1 C 0.63087(13) 0.1753(3) 0.31851(12) 0.0166(5) Uani 1 1 d . U . . .
C2_1 C 0.59270(14) 0.1248(4) 0.26242(12) 0.0210(6) Uani 1 1 d . U . . .
H2_1 H 0.546480 0.159159 0.252632 0.025 Uiso 1 1 calc R . . . .
C3_1 C 0.62022(15) 0.0246(4) 0.21964(13) 0.0243(6) Uani 1 1 d . U . . .
H3_1 H 0.592682 -0.007543 0.181525 0.029 Uiso 1 1 calc R . . . .
C4_1 C 0.68646(15) -0.0271(4) 0.23257(13) 0.0226(6) Uani 1 1 d . U . . .
H4_1 H 0.704674 -0.095893 0.203561 0.027 Uiso 1 1 calc R . . . .
C5_1 C 0.72817(14) 0.0215(4) 0.28905(12) 0.0199(5) Uani 1 1 d . U . . .
C6_1 C 0.79736(15) -0.0260(4) 0.30299(13) 0.0249(6) Uani 1 1 d . U . . .
H6_1 H 0.816567 -0.094438 0.274529 0.030 Uiso 1 1 calc R . . . .
C7_1 C 0.83675(15) 0.0262(4) 0.35724(14) 0.0268(6) Uani 1 1 d . U . . .
H7_1 H 0.883364 -0.004811 0.366094 0.032 Uiso 1 1 calc R . . . .
C8_1 C 0.80853(14) 0.1253(4) 0.39985(13) 0.0235(6) Uani 1 1 d . U . . .
H8_1 H 0.836632 0.159453 0.437434 0.028 Uiso 1 1 calc R . . . .
C9_1 C 0.74101(13) 0.1749(3) 0.38890(12) 0.0181(5) Uani 1 1 d . U . . .
C10_1 C 0.69998(13) 0.1233(3) 0.33202(12) 0.0161(5) Uani 1 1 d . U . . .
B1_2 B 0.60033(15) 0.2869(4) 0.36549(14) 0.0179(6) Uani 1 1 d . U . . .
N1_2 N 0.64078(11) 0.3413(3) 0.42285(10) 0.0191(5) Uani 1 1 d . U . . .
B2_2 B 0.71009(16) 0.2859(4) 0.43594(13) 0.0189(6) Uani 1 1 d . U . . .
C1_3 C 0.61019(19) 0.4553(4) 0.46587(15) 0.0356(6) Uani 0.358(10) 1 d . U P A 1
H1_3 H 0.652734 0.470157 0.497014 0.043 Uiso 0.358(10) 1 calc R . P A 1
C2_3 C 0.6017(7) 0.6378(13) 0.4504(5) 0.0322(16) Uani 0.358(10) 1 d . U P A 1
H2A_3 H 0.561040 0.653295 0.418740 0.048 Uiso 0.358(10) 1 calc GR . P A 1
H2B_3 H 0.641411 0.679978 0.434568 0.048 Uiso 0.358(10) 1 calc GR . P A 1
H2C_3 H 0.596989 0.705165 0.487227 0.048 Uiso 0.358(10) 1 calc GR . P A 1
C3_3 C 0.5731(7) 0.3670(19) 0.5061(6) 0.0339(17) Uani 0.358(10) 1 d . U P A 1
H3A_3 H 0.526961 0.343010 0.484197 0.051 Uiso 0.358(10) 1 calc GR . P A 1
H3B_3 H 0.571137 0.441479 0.542026 0.051 Uiso 0.358(10) 1 calc GR . P A 1
H3C_3 H 0.595594 0.255759 0.519846 0.051 Uiso 0.358(10) 1 calc GR . P A 1
C11_3 C 0.61019(19) 0.4553(4) 0.46587(15) 0.0356(6) Uani 0.642(10) 1 d . U P A 2
H11_3 H 0.563220 0.472202 0.442115 0.043 Uiso 0.642(10) 1 calc R . P A 2
C21_3 C 0.6348(4) 0.6377(7) 0.4726(3) 0.0322(12) Uani 0.642(10) 1 d . U P A 2
H21A_3 H 0.603620 0.708698 0.491835 0.048 Uiso 0.642(10) 1 calc GR . P A 2
H21B_3 H 0.637278 0.686063 0.431913 0.048 Uiso 0.642(10) 1 calc GR . P A 2
H21C_3 H 0.679957 0.639926 0.498596 0.048 Uiso 0.642(10) 1 calc GR . P A 2
C31_3 C 0.5967(4) 0.3672(10) 0.5221(3) 0.0330(13) Uani 0.642(10) 1 d . U P A 2
H31A_3 H 0.638963 0.358449 0.552326 0.049 Uiso 0.642(10) 1 calc GR . P A 2
H31B_3 H 0.578738 0.249042 0.511693 0.049 Uiso 0.642(10) 1 calc GR . P A 2
H31C_3 H 0.563574 0.435890 0.539729 0.049 Uiso 0.642(10) 1 calc GR . P A 2
C1_4 C 0.52145(13) 0.3384(4) 0.34626(12) 0.0181(5) Uani 1 1 d . U . . .
F1_4 F 0.61288(10) 0.5834(3) 0.31256(9) 0.0397(5) Uani 1 1 d . U . . .
C2_4 C 0.49972(14) 0.4886(4) 0.31063(12) 0.0213(6) Uani 1 1 d . U . . .
F2_4 F 0.54710(11) 0.5704(3) 0.22585(9) 0.0507(6) Uani 1 1 d . U . . .
C3_4 C 0.43230(15) 0.5358(4) 0.29450(13) 0.0246(6) Uani 1 1 d . U . . .
H3_4 H 0.419967 0.639785 0.271253 0.030 Uiso 1 1 calc R . . . .
F3_4 F 0.53352(14) 0.7724(3) 0.28844(15) 0.0720(9) Uani 1 1 d . U . . .
C4_4 C 0.38274(15) 0.4310(4) 0.31236(13) 0.0247(6) Uani 1 1 d . U . . .
F4_4 F 0.29943(11) 0.6475(3) 0.31016(11) 0.0566(7) Uani 1 1 d D U . . .
C5_4 C 0.40096(14) 0.2792(4) 0.34504(12) 0.0219(6) Uani 1 1 d . U . . .
H5_4 H 0.367193 0.204931 0.356354 0.026 Uiso 1 1 calc R . . . .
F5_4 F 0.28743(11) 0.4735(4) 0.23464(10) 0.0626(8) Uani 1 1 d D U . . .
C6_4 C 0.46919(13) 0.2348(4) 0.36148(12) 0.0184(5) Uani 1 1 d . U . . .
F6_4 F 0.26902(11) 0.3837(4) 0.32098(15) 0.0798(10) Uani 1 1 d D U . . .
C7_4 C 0.54869(16) 0.6040(4) 0.28537(14) 0.0274(6) Uani 1 1 d . U . . .
F7_4 F 0.54765(8) 0.0240(2) 0.41230(8) 0.0270(4) Uani 1 1 d . U . . .
C8_4 C 0.30985(16) 0.4831(4) 0.29487(14) 0.0333(7) Uani 1 1 d D U . . .
F8_4 F 0.45732(9) 0.0703(2) 0.44882(8) 0.0293(4) Uani 1 1 d . U . . .
C9_4 C 0.48239(14) 0.0651(4) 0.39667(12) 0.0200(6) Uani 1 1 d . U . . .
F9_4 F 0.45141(9) -0.0707(2) 0.36423(9) 0.0333(4) Uani 1 1 d . U . . .
C1_5 C 0.76073(14) 0.3350(4) 0.49892(12) 0.0202(5) Uani 1 1 d . U . . .
F1_5 F 0.68889(10) 0.0209(2) 0.50202(8) 0.0328(4) Uani 1 1 d . U . . .
C2_5 C 0.76846(14) 0.2291(4) 0.55205(12) 0.0221(6) Uani 1 1 d . U . . .
F2_5 F 0.69213(10) 0.0644(3) 0.59838(8) 0.0381(5) Uani 1 1 d . U . . .
C3_5 C 0.81335(15) 0.2713(4) 0.60595(13) 0.0276(6) Uani 1 1 d . U . . .
H3_5 H 0.817030 0.197103 0.641053 0.033 Uiso 1 1 calc R . . . .
F3_5 F 0.77230(11) -0.0752(3) 0.56870(11) 0.0465(5) Uani 1 1 d . U . . .
C4_5 C 0.85239(15) 0.4209(5) 0.60823(14) 0.0323(7) Uani 1 1 d . U . . .
C5_5 C 0.84850(16) 0.5251(5) 0.55663(14) 0.0313(7) Uani 1 1 d . U . . .
H5_5 H 0.876360 0.626443 0.557693 0.038 Uiso 1 1 calc R . . . .
F4_5 F 0.9269(3) 0.3148(8) 0.6966(3) 0.0754(19) Uani 0.461(6) 1 d D U P B 1
F5_5 F 0.9547(4) 0.5554(11) 0.6615(5) 0.0657(19) Uani 0.461(6) 1 d D U P B 1
F6_5 F 0.8710(3) 0.5320(14) 0.7097(3) 0.0888(19) Uani 0.461(6) 1 d D U P B 1
F41_5 F 0.8926(4) 0.3884(11) 0.7137(2) 0.0814(19) Uani 0.539(6) 1 d D U P B 2
F51_5 F 0.9610(3) 0.4839(11) 0.6553(4) 0.0688(18) Uani 0.539(6) 1 d D U P B 2
F61_5 F 0.8871(3) 0.6446(7) 0.6811(3) 0.0775(16) Uani 0.539(6) 1 d D U P B 2
C6_5 C 0.80387(14) 0.4816(4) 0.50325(13) 0.0239(6) Uani 1 1 d . U . . .
C7_5 C 0.73023(15) 0.0605(4) 0.55457(13) 0.0242(6) Uani 1 1 d . U . . .
F7_5 F 0.75519(9) 0.5800(3) 0.40247(8) 0.0352(4) Uani 1 1 d . U . . .
C8_5 C 0.89997(17) 0.4698(5) 0.66601(16) 0.0511(11) Uani 1 1 d D U . . .
F8_5 F 0.86249(10) 0.5623(3) 0.42525(9) 0.0495(6) Uani 1 1 d . U . . .
C9_5 C 0.80727(16) 0.5969(4) 0.44874(14) 0.0292(7) Uani 1 1 d . U . . .
F9_5 F 0.81130(16) 0.7661(3) 0.46420(10) 0.0680(8) Uani 1 1 d . U . . .
C1_6 C 0.9809(7) -0.0798(15) 0.4916(7) 0.129(2) Uani 0.456(3) 1 d D U P C -1
H1_6 H 0.936431 -0.105596 0.464437 0.154 Uiso 0.456(3) 1 calc R . P C -1
Cl1_6 Cl 1.0396(2) -0.0051(7) 0.4456(3) 0.1072(16) Uani 0.456(3) 1 d D U P C -1
Cl2_6 Cl 1.01563(18) -0.2728(8) 0.5241(3) 0.149(2) Uani 0.456(3) 1 d D U P C -1
Cl3_6 Cl 0.9726(3) 0.1081(11) 0.5373(4) 0.168(2) Uani 0.456(3) 1 d D U P C -1

loop_
_atom_site_aniso_label
_atom_site_aniso_U_11
_atom_site_aniso_U_22
_atom_site_aniso_U_33
_atom_site_aniso_U_23
_atom_site_aniso_U_13
_atom_site_aniso_U_12
C1_1 0.0190(12) 0.0142(12) 0.0183(12) 0.0004(10) 0.0077(10) -0.0028(10)
C2_1 0.0180(13) 0.0229(14) 0.0230(13) -0.0034(11) 0.0060(10) -0.0038(11)
C3_1 0.0268(14) 0.0263(15) 0.0208(13) -0.0080(12) 0.0068(11) -0.0103(12)
C4_1 0.0296(15) 0.0194(13) 0.0218(13) -0.0055(11) 0.0126(11) -0.0037(11)
C5_1 0.0252(14) 0.0170(13) 0.0195(13) 0.0002(11) 0.0095(11) -0.0008(11)
C6_1 0.0296(15) 0.0236(15) 0.0252(14) 0.0016(12) 0.0145(12) 0.0065(12)
C7_1 0.0229(14) 0.0302(16) 0.0281(15) 0.0070(13) 0.0070(12) 0.0097(12)
C8_1 0.0259(14) 0.0264(15) 0.0178(13) 0.0037(11) 0.0030(11) 0.0016(12)
C9_1 0.0229(13) 0.0161(13) 0.0161(12) 0.0025(10) 0.0059(10) -0.0012(10)
C10_1 0.0212(13) 0.0123(12) 0.0167(12) 0.0010(10) 0.0083(10) -0.0028(10)
B1_2 0.0205(14) 0.0126(13) 0.0224(14) 0.0023(11) 0.0086(12) -0.0018(11)
N1_2 0.0264(12) 0.0155(11) 0.0180(11) -0.0019(9) 0.0109(9) -0.0012(9)
B2_2 0.0273(16) 0.0136(14) 0.0169(14) 0.0017(11) 0.0066(12) -0.0049(12)
C1_3 0.0534(15) 0.0259(12) 0.0341(13) -0.0078(11) 0.0255(12) 0.0020(12)
C2_3 0.046(3) 0.023(3) 0.032(3) -0.008(3) 0.020(3) 0.000(3)
C3_3 0.050(4) 0.026(3) 0.032(3) -0.006(3) 0.026(3) 0.001(3)
C11_3 0.0534(15) 0.0259(12) 0.0341(13) -0.0078(11) 0.0255(12) 0.0020(12)
C21_3 0.045(3) 0.022(2) 0.034(3) -0.0067(19) 0.018(2) 0.004(2)
C31_3 0.049(3) 0.027(2) 0.029(3) -0.008(2) 0.023(2) -0.001(3)
C1_4 0.0235(13) 0.0165(13) 0.0160(12) -0.0022(10) 0.0079(10) 0.0003(10)
F1_4 0.0366(11) 0.0409(11) 0.0400(11) 0.0150(9) 0.0032(8) -0.0156(9)
C2_4 0.0293(14) 0.0174(13) 0.0195(13) 0.0012(11) 0.0102(11) 0.0015(11)
F2_4 0.0444(12) 0.0844(17) 0.0273(10) 0.0104(11) 0.0169(9) -0.0085(11)
C3_4 0.0345(16) 0.0214(14) 0.0183(13) 0.0033(11) 0.0060(12) 0.0077(12)
F3_4 0.0850(18) 0.0205(10) 0.133(2) 0.0204(13) 0.0803(18) 0.0096(11)
C4_4 0.0248(14) 0.0275(15) 0.0218(13) -0.0031(12) 0.0042(11) 0.0058(12)
F4_4 0.0384(12) 0.0527(14) 0.0732(16) -0.0247(12) -0.0044(11) 0.0233(10)
C5_4 0.0232(14) 0.0232(14) 0.0204(13) -0.0029(11) 0.0071(11) -0.0009(11)
F5_4 0.0404(12) 0.097(2) 0.0430(12) -0.0240(13) -0.0129(10) 0.0272(13)
C6_4 0.0212(13) 0.0192(13) 0.0163(12) -0.0011(10) 0.0069(10) 0.0009(11)
F6_4 0.0268(11) 0.090(2) 0.126(2) 0.0557(19) 0.0228(13) 0.0164(12)
C7_4 0.0327(16) 0.0216(14) 0.0310(15) 0.0076(12) 0.0144(13) 0.0049(12)
F7_4 0.0209(8) 0.0227(8) 0.0385(10) 0.0124(7) 0.0081(7) 0.0040(7)
C8_4 0.0297(16) 0.0341(17) 0.0349(17) -0.0024(14) 0.0030(13) 0.0092(14)
F8_4 0.0368(10) 0.0305(9) 0.0244(8) 0.0089(7) 0.0156(7) 0.0051(8)
C9_4 0.0206(13) 0.0187(13) 0.0221(13) -0.0022(11) 0.0080(11) -0.0025(11)
F9_4 0.0414(10) 0.0181(8) 0.0384(10) -0.0037(8) 0.0020(8) -0.0051(8)
C1_5 0.0248(14) 0.0203(13) 0.0169(12) -0.0007(11) 0.0076(10) -0.0007(11)
F1_5 0.0476(11) 0.0260(9) 0.0235(9) 0.0015(7) 0.0030(8) -0.0134(8)
C2_5 0.0213(13) 0.0263(15) 0.0202(13) -0.0011(11) 0.0077(11) -0.0009(11)
F2_5 0.0467(11) 0.0415(11) 0.0310(10) -0.0013(8) 0.0202(8) -0.0148(9)
C3_5 0.0244(14) 0.0397(18) 0.0188(13) 0.0044(13) 0.0042(11) 0.0014(13)
F3_5 0.0524(13) 0.0262(10) 0.0591(13) 0.0088(10) 0.0058(10) 0.0109(9)
C4_5 0.0231(15) 0.050(2) 0.0232(15) -0.0046(14) 0.0035(12) -0.0065(14)
C5_5 0.0277(15) 0.0378(18) 0.0303(16) -0.0078(14) 0.0102(13) -0.0130(13)
F4_5 0.060(3) 0.104(4) 0.047(3) 0.023(3) -0.030(3) -0.031(3)
F5_5 0.058(3) 0.078(4) 0.051(3) 0.000(3) -0.020(2) -0.036(3)
F6_5 0.081(3) 0.130(5) 0.045(3) -0.025(3) -0.015(3) -0.010(4)
F41_5 0.099(4) 0.111(4) 0.025(2) 0.015(3) -0.014(2) -0.059(3)
F51_5 0.036(2) 0.110(5) 0.052(3) -0.002(4) -0.0173(19) -0.018(3)
F61_5 0.080(3) 0.082(3) 0.054(3) -0.034(2) -0.032(2) -0.010(3)
C6_5 0.0244(14) 0.0269(15) 0.0219(14) -0.0020(12) 0.0078(11) -0.0039(12)
C7_5 0.0305(15) 0.0236(14) 0.0188(13) 0.0030(11) 0.0056(11) 0.0014(12)
F7_5 0.0340(10) 0.0357(10) 0.0352(10) 0.0147(8) 0.0047(8) -0.0054(8)
C8_5 0.0327(19) 0.085(3) 0.0329(19) -0.008(2) -0.0026(15) -0.014(2)
F8_5 0.0346(11) 0.0822(17) 0.0353(11) 0.0145(11) 0.0156(9) -0.0082(11)
C9_5 0.0351(17) 0.0278(16) 0.0267(15) -0.0043(13) 0.0105(13) -0.0135(13)
F9_5 0.142(3) 0.0257(11) 0.0405(12) -0.0046(9) 0.0288(14) -0.0294(14)
C1_6 0.056(3) 0.170(5) 0.154(4) -0.002(4) 0.001(3) -0.018(4)
Cl1_6 0.066(2) 0.121(3) 0.139(3) -0.006(3) 0.031(2) -0.038(2)
Cl2_6 0.0506(18) 0.200(4) 0.177(4) 0.041(4) -0.027(2) -0.031(2)
Cl3_6 0.083(3) 0.219(6) 0.183(5) -0.053(5) -0.023(3) 0.040(4)

loop_
_atom_type_symbol
_atom_type_description
_atom_type_scat_dispersion_real
_atom_type_scat_dispersion_imag
_atom_type_scat_source
C C 0.0033 0.0016 'International Tables Vol C Tables 4.2.6.8 and 6.1.1.4'
H H 0.0000 0.0000 'International Tables Vol C Tables 4.2.6.8 and 6.1.1.4'
B B 0.0013 0.0007 'International Tables Vol C Tables 4.2.6.8 and 6.1.1.4'
N N 0.0061 0.0033 'International Tables Vol C Tables 4.2.6.8 and 6.1.1.4'
F F 0.0171 0.0103 'International Tables Vol C Tables 4.2.6.8 and 6.1.1.4'
O O 0.0106 0.0060 'International Tables Vol C Tables 4.2.6.8 and 6.1.1.4'
Cl Cl 0.1484 0.1585 'International Tables Vol C Tables 4.2.6.8 and 6.1.1.4'

loop_
_geom_angle_atom_site_label_1
_geom_angle_atom_site_label_2
_geom_angle_atom_site_label_3
_geom_angle
_geom_angle_site_symmetry_1
_geom_angle_site_symmetry_3
_geom_angle_publ_flag
C2_1 C1_1 C10_1 118.0(2) . . ?
C2_1 C1_1 B1_2 121.8(2) . . ?
C10_1 C1_1 B1_2 120.2(2) . . ?
C1_1 C2_1 H2_1 119.0 . . ?
C1_1 C2_1 C3_1 122.0(3) . . ?
C3_1 C2_1 H2_1 119.0 . . ?
C2_1 C3_1 H3_1 119.9 . . ?
C4_1 C3_1 C2_1 120.3(3) . . ?
C4_1 C3_1 H3_1 119.9 . . ?
C3_1 C4_1 H4_1 119.8 . . ?
C3_1 C4_1 C5_1 120.3(2) . . ?
C5_1 C4_1 H4_1 119.8 . . ?
C4_1 C5_1 C10_1 119.1(2) . . ?
C6_1 C5_1 C4_1 121.6(2) . . ?
C6_1 C5_1 C10_1 119.3(3) . . ?
C5_1 C6_1 H6_1 119.8 . . ?
C7_1 C6_1 C5_1 120.3(3) . . ?
C7_1 C6_1 H6_1 119.8 . . ?
C6_1 C7_1 H7_1 119.9 . . ?
C6_1 C7_1 C8_1 120.2(3) . . ?
C8_1 C7_1 H7_1 119.9 . . ?
C7_1 C8_1 H8_1 118.9 . . ?
C9_1 C8_1 C7_1 122.1(3) . . ?
C9_1 C8_1 H8_1 118.9 . . ?
C8_1 C9_1 C10_1 117.9(2) . . ?
C8_1 C9_1 B2_2 122.0(2) . . ?
C10_1 C9_1 B2_2 120.1(2) . . ?
C1_1 C10_1 C9_1 119.6(2) . . ?
C5_1 C10_1 C1_1 120.3(2) . . ?
C5_1 C10_1 C9_1 120.1(2) . . ?
C1_1 B1_2 C1_4 116.5(2) . . ?
N1_2 B1_2 C1_1 121.2(2) . . ?
N1_2 B1_2 C1_4 122.2(2) . . ?
B1_2 N1_2 C1_3 119.6(2) . . ?
B1_2 N1_2 C11_3 119.6(2) . . ?
B2_2 N1_2 B1_2 117.8(2) . . ?
B2_2 N1_2 C1_3 122.6(2) . . ?
B2_2 N1_2 C11_3 122.6(2) . . ?
C9_1 B2_2 C1_5 115.9(2) . . ?
N1_2 B2_2 C9_1 121.2(2) . . ?
N1_2 B2_2 C1_5 122.9(2) . . ?
N1_2 C1_3 H1_3 95.9 . . ?
C2_3 C1_3 N1_2 117.0(4) . . ?
C2_3 C1_3 H1_3 95.9 . . ?
C3_3 C1_3 N1_2 116.4(6) . . ?
C3_3 C1_3 H1_3 95.9 . . ?
C3_3 C1_3 C2_3 123.5(7) . . ?
C1_3 C2_3 H2A_3 109.5 . . ?
C1_3 C2_3 H2B_3 109.5 . . ?
C1_3 C2_3 H2C_3 109.5 . . ?
H2A_3 C2_3 H2B_3 109.5 . . ?
H2A_3 C2_3 H2C_3 109.5 . . ?
H2B_3 C2_3 H2C_3 109.5 . . ?
C1_3 C3_3 H3A_3 109.5 . . ?
C1_3 C3_3 H3B_3 109.5 . . ?
C1_3 C3_3 H3C_3 109.5 . . ?
H3A_3 C3_3 H3B_3 109.5 . . ?
H3A_3 C3_3 H3C_3 109.5 . . ?
H3B_3 C3_3 H3C_3 109.5 . . ?
N1_2 C11_3 H11_3 101.5 . . ?
C21_3 C11_3 N1_2 116.1(3) . . ?
C21_3 C11_3 H11_3 101.5 . . ?
C21_3 C11_3 C31_3 116.8(4) . . ?
C31_3 C11_3 N1_2 115.5(4) . . ?
C31_3 C11_3 H11_3 101.5 . . ?
C11_3 C21_3 H21A_3 109.5 . . ?
C11_3 C21_3 H21B_3 109.5 . . ?
C11_3 C21_3 H21C_3 109.5 . . ?
H21A_3 C21_3 H21B_3 109.5 . . ?
H21A_3 C21_3 H21C_3 109.5 . . ?
H21B_3 C21_3 H21C_3 109.5 . . ?
C11_3 C31_3 H31A_3 109.5 . . ?
C11_3 C31_3 H31B_3 109.5 . . ?
C11_3 C31_3 H31C_3 109.5 . . ?
H31A_3 C31_3 H31B_3 109.5 . . ?
H31A_3 C31_3 H31C_3 109.5 . . ?
H31B_3 C31_3 H31C_3 109.5 . . ?
C2_4 C1_4 B1_2 122.2(2) . . ?
C6_4 C1_4 B1_2 122.9(2) . . ?
C6_4 C1_4 C2_4 114.8(2) . . ?
C1_4 C2_4 C7_4 121.6(3) . . ?
C3_4 C2_4 C1_4 122.9(3) . . ?
C3_4 C2_4 C7_4 115.5(3) . . ?
C2_4 C3_4 H3_4 120.1 . . ?
C2_4 C3_4 C4_4 119.8(3) . . ?
C4_4 C3_4 H3_4 120.1 . . ?
C3_4 C4_4 C8_4 119.5(3) . . ?
C5_4 C4_4 C3_4 119.7(3) . . ?
C5_4 C4_4 C8_4 120.8(3) . . ?
C4_4 C5_4 H5_4 120.2 . . ?
C4_4 C5_4 C6_4 119.7(3) . . ?
C6_4 C5_4 H5_4 120.2 . . ?
C1_4 C6_4 C9_4 122.5(2) . . ?
C5_4 C6_4 C1_4 123.1(3) . . ?
C5_4 C6_4 C9_4 114.5(2) . . ?
F1_4 C7_4 C2_4 114.3(2) . . ?
F1_4 C7_4 F2_4 105.6(2) . . ?
F2_4 C7_4 C2_4 110.8(3) . . ?
F3_4 C7_4 F1_4 107.8(3) . . ?
F3_4 C7_4 C2_4 112.0(2) . . ?
F3_4 C7_4 F2_4 105.8(3) . . ?
F4_4 C8_4 C4_4 112.2(3) . . ?
F4_4 C8_4 F5_4 105.5(3) . . ?
F4_4 C8_4 F6_4 106.8(3) . . ?
F5_4 C8_4 C4_4 112.4(2) . . ?
F6_4 C8_4 C4_4 113.0(3) . . ?
F6_4 C8_4 F5_4 106.4(3) . . ?
F7_4 C9_4 C6_4 114.1(2) . . ?
F7_4 C9_4 F8_4 107.0(2) . . ?
F7_4 C9_4 F9_4 107.2(2) . . ?
F8_4 C9_4 C6_4 111.1(2) . . ?
F8_4 C9_4 F9_4 105.7(2) . . ?
F9_4 C9_4 C6_4 111.3(2) . . ?
C2_5 C1_5 B2_2 122.9(2) . . ?
C6_5 C1_5 B2_2 121.9(2) . . ?
C6_5 C1_5 C2_5 115.1(3) . . ?
C1_5 C2_5 C7_5 122.7(3) . . ?
C3_5 C2_5 C1_5 122.4(3) . . ?
C3_5 C2_5 C7_5 114.9(3) . . ?
C2_5 C3_5 H3_5 120.1 . . ?
C4_5 C3_5 C2_5 119.8(3) . . ?
C4_5 C3_5 H3_5 120.1 . . ?
C3_5 C4_5 C5_5 119.9(3) . . ?
C3_5 C4_5 C8_5 120.5(3) . . ?
C5_5 C4_5 C8_5 119.6(3) . . ?
C4_5 C5_5 H5_5 120.1 . . ?
C4_5 C5_5 C6_5 119.8(3) . . ?
C6_5 C5_5 H5_5 120.1 . . ?
C1_5 C6_5 C9_5 121.8(3) . . ?
C5_5 C6_5 C1_5 122.9(3) . . ?
C5_5 C6_5 C9_5 115.2(3) . . ?
F1_5 C7_5 C2_5 113.8(2) . . ?
F1_5 C7_5 F2_5 106.6(2) . . ?
F1_5 C7_5 F3_5 107.2(2) . . ?
F2_5 C7_5 C2_5 111.8(2) . . ?
F3_5 C7_5 C2_5 111.3(2) . . ?
F3_5 C7_5 F2_5 105.6(2) . . ?
F4_5 C8_5 C4_5 109.2(4) . . ?
F5_5 C8_5 C4_5 118.6(5) . . ?
F5_5 C8_5 F4_5 101.4(5) . . ?
F5_5 C8_5 F6_5 111.9(6) . . ?
F6_5 C8_5 C4_5 114.8(4) . . ?
F6_5 C8_5 F4_5 97.6(5) . . ?
F41_5 C8_5 C4_5 116.0(4) . . ?
F41_5 C8_5 F51_5 117.2(6) . . ?
F41_5 C8_5 F61_5 102.3(5) . . ?
F51_5 C8_5 C4_5 110.1(5) . . ?
F51_5 C8_5 F61_5 100.8(5) . . ?
F61_5 C8_5 C4_5 108.7(3) . . ?
F7_5 C9_5 C6_5 114.5(2) . . ?
F7_5 C9_5 F8_5 106.0(2) . . ?
F7_5 C9_5 F9_5 107.1(3) . . ?
F8_5 C9_5 C6_5 111.1(3) . . ?
F9_5 C9_5 C6_5 111.7(2) . . ?
F9_5 C9_5 F8_5 106.0(3) . . ?
Cl1_6 C1_6 H1_6 109.4 . . ?
Cl2_6 C1_6 H1_6 109.4 . . ?
Cl2_6 C1_6 Cl1_6 104.4(7) . . ?
Cl2_6 C1_6 Cl3_6 121.5(9) . . ?
Cl3_6 C1_6 H1_6 109.4 . . ?
Cl3_6 C1_6 Cl1_6 102.0(7) . . ?

loop_
_geom_bond_atom_site_label_1
_geom_bond_atom_site_label_2
_geom_bond_distance
_geom_bond_site_symmetry_2
_geom_bond_publ_flag
C1_1 C2_1 1.385(4) . ?
C1_1 C10_1 1.421(4) . ?
C1_1 B1_2 1.550(4) . ?
C2_1 H2_1 0.9500 . ?
C2_1 C3_1 1.403(4) . ?
C3_1 H3_1 0.9500 . ?
C3_1 C4_1 1.366(4) . ?
C4_1 H4_1 0.9500 . ?
C4_1 C5_1 1.417(4) . ?
C5_1 C6_1 1.414(4) . ?
C5_1 C10_1 1.419(4) . ?
C6_1 H6_1 0.9500 . ?
C6_1 C7_1 1.367(4) . ?
C7_1 H7_1 0.9500 . ?
C7_1 C8_1 1.403(4) . ?
C8_1 H8_1 0.9500 . ?
C8_1 C9_1 1.385(4) . ?
C9_1 C10_1 1.424(4) . ?
C9_1 B2_2 1.552(4) . ?
B1_2 N1_2 1.434(4) . ?
B1_2 C1_4 1.611(4) . ?
N1_2 B2_2 1.432(4) . ?
N1_2 C1_3 1.498(4) . ?
N1_2 C11_3 1.498(4) . ?
B2_2 C1_5 1.609(4) . ?
C1_3 H1_3 1.0000 . ?
C1_3 C2_3 1.432(11) . ?
C1_3 C3_3 1.427(14) . ?
C2_3 H2A_3 0.9800 . ?
C2_3 H2B_3 0.9800 . ?
C2_3 H2C_3 0.9800 . ?
C3_3 H3A_3 0.9800 . ?
C3_3 H3B_3 0.9800 . ?
C3_3 H3C_3 0.9800 . ?
C11_3 H11_3 1.0000 . ?
C11_3 C21_3 1.471(7) . ?
C11_3 C31_3 1.478(8) . ?
C21_3 H21A_3 0.9800 . ?
C21_3 H21B_3 0.9800 . ?
C21_3 H21C_3 0.9800 . ?
C31_3 H31A_3 0.9800 . ?
C31_3 H31B_3 0.9800 . ?
C31_3 H31C_3 0.9800 . ?
C1_4 C2_4 1.409(4) . ?
C1_4 C6_4 1.401(4) . ?
F1_4 C7_4 1.328(4) . ?
C2_4 C3_4 1.383(4) . ?
C2_4 C7_4 1.499(4) . ?
F2_4 C7_4 1.333(4) . ?
C3_4 H3_4 0.9500 . ?
C3_4 C4_4 1.387(4) . ?
F3_4 C7_4 1.320(4) . ?
C4_4 C5_4 1.374(4) . ?
C4_4 C8_4 1.497(4) . ?
F4_4 C8_4 1.321(3) . ?
C5_4 H5_4 0.9500 . ?
C5_4 C6_4 1.393(4) . ?
F5_4 C8_4 1.325(3) . ?
C6_4 C9_4 1.504(4) . ?
F6_4 C8_4 1.322(4) . ?
F7_4 C9_4 1.330(3) . ?
F8_4 C9_4 1.338(3) . ?
C9_4 F9_4 1.342(3) . ?
C1_5 C2_5 1.407(4) . ?
C1_5 C6_5 1.403(4) . ?
F1_5 C7_5 1.331(3) . ?
C2_5 C3_5 1.392(4) . ?
C2_5 C7_5 1.500(4) . ?
F2_5 C7_5 1.338(3) . ?
C3_5 H3_5 0.9500 . ?
C3_5 C4_5 1.377(5) . ?
F3_5 C7_5 1.334(3) . ?
C4_5 C5_5 1.377(5) . ?
C4_5 C8_5 1.494(4) . ?
C5_5 H5_5 0.9500 . ?
C5_5 C6_5 1.383(4) . ?
F4_5 C8_5 1.415(6) . ?
F5_5 C8_5 1.296(6) . ?
F6_5 C8_5 1.303(5) . ?
F41_5 C8_5 1.253(5) . ?
F51_5 C8_5 1.295(5) . ?
F61_5 C8_5 1.405(5) . ?
C6_5 C9_5 1.500(4) . ?
F7_5 C9_5 1.328(4) . ?
F8_5 C9_5 1.333(4) . ?
C9_5 F9_5 1.329(4) . ?
C1_6 H1_6 1.0000 . ?
C1_6 Cl1_6 1.782(12) . ?
C1_6 Cl2_6 1.722(12) . ?
C1_6 Cl3_6 1.774(12) . ?
